data_7030951
loop_
_publ_author_name
'Chen, Zilu'
'Liu, Long'
'Wang, Yifei'
'Zou, Huahong'
'Zhang, Zhong'
'Liang, Fupei'

_publ_section_title
;
 A two-dimensional homospin Cu(ii) ferrimagnet featuring S-shaped
 hexanuclear secondary building blocks.
;
_journal_issue 22
_journal_name_full 'Dalton transactions (Cambridge, England : 2003)'
_journal_page_first 8154
_journal_page_last 8157
_journal_paper_doi 10.1039/c4dt00375f
_journal_volume 43
_journal_year 2014
_chemical_formula_moiety 'C14 H25 Cu3 N O11'
_chemical_formula_sum 'C14 H25 Cu3 N O11'
_chemical_formula_weight 573.97
_chemical_name_systematic
; 
 ? 
;
_space_group_IT_number 14
_symmetry_cell_setting monoclinic
_symmetry_space_group_name_Hall '-P 2ybc'
_symmetry_space_group_name_H-M 'P 1 21/c 1'
_atom_sites_solution_hydrogens geom
_atom_sites_solution_primary direct
_atom_sites_solution_secondary difmap
_audit_creation_method SHELXL-97
_cell_angle_alpha 90.00
_cell_angle_beta 95.760(3)
_cell_angle_gamma 90.00
_cell_formula_units_Z 4
_cell_length_a 8.2447(2)
_cell_length_b 16.8075(4)
_cell_length_c 15.6520(5)
_cell_measurement_reflns_used 4051
_cell_measurement_temperature 153(2)
_cell_measurement_theta_max 28.6017
_cell_measurement_theta_min 2.8773
_cell_volume 2157.99(10)
_computing_cell_refinement
;
CrysAlisPro, Agilent Technologies,
Version 1.171.35.19 (release 27-10-2011 CrysAlis171 .NET)
(compiled Oct 27 2011,15:02:11)
;
_computing_data_collection
;
CrysAlisPro, Agilent Technologies,
Version 1.171.35.19 (release 27-10-2011 CrysAlis171 .NET)
(compiled Oct 27 2011,15:02:11)
;
_computing_data_reduction
;
CrysAlisPro, Agilent Technologies,
Version 1.171.35.19 (release 27-10-2011 CrysAlis171 .NET)
(compiled Oct 27 2011,15:02:11)
;
_computing_molecular_graphics 'SHELXTL (Bruker, 1998)'
_computing_publication_material 'SHELXTL (Bruker, 1998)'
_computing_structure_refinement 'SHELXL-97 (Sheldrick, 2008)'
_computing_structure_solution 'SHELXS-97 (Sheldrick, 2008)'
_diffrn_ambient_temperature 153(2)
_diffrn_detector_area_resol_mean 16.1623
_diffrn_measured_fraction_theta_full 0.998
_diffrn_measured_fraction_theta_max 0.998
_diffrn_measurement_device_type 'SuperNova, Single source at offset), Eos'
_diffrn_measurement_method '\w scans'
_diffrn_radiation_monochromator mirror
_diffrn_radiation_source 'SuperNova (Mo) X-ray Source'
_diffrn_radiation_type MoK\a
_diffrn_radiation_wavelength 0.71073
_diffrn_reflns_av_R_equivalents 0.0367
_diffrn_reflns_av_sigmaI/netI 0.0456
_diffrn_reflns_limit_h_max 9
_diffrn_reflns_limit_h_min -9
_diffrn_reflns_limit_k_max 19
_diffrn_reflns_limit_k_min -19
_diffrn_reflns_limit_l_max 18
_diffrn_reflns_limit_l_min -17
_diffrn_reflns_number 10333
_diffrn_reflns_theta_full 25.01
_diffrn_reflns_theta_max 25.01
_diffrn_reflns_theta_min 2.88
_exptl_absorpt_coefficient_mu 2.983
_exptl_absorpt_correction_T_max 0.5598
_exptl_absorpt_correction_T_min 0.4888
_exptl_absorpt_correction_type multi-scan
_exptl_absorpt_process_details
;
CrysAlisPro, Agilent Technologies,
Version 1.171.35.21 (release 20-01-2012 CrysAlis171 .NET)
(compiled Jan 23 2012,18:06:46)
Empirical absorption correction using spherical harmonics,
 implemented in SCALE3 ABSPACK scaling algorithm.
;
_exptl_crystal_colour green
_exptl_crystal_density_diffrn 1.767
_exptl_crystal_density_method 'not measured'
_exptl_crystal_description block
_exptl_crystal_F_000 1164
_exptl_crystal_size_max 0.28
_exptl_crystal_size_mid 0.25
_exptl_crystal_size_min 0.22
_refine_diff_density_max 0.524
_refine_diff_density_min -0.607
_refine_diff_density_rms 0.092
_refine_ls_extinction_method none
_refine_ls_goodness_of_fit_ref 1.123
_refine_ls_hydrogen_treatment constr
_refine_ls_matrix_type full
_refine_ls_number_parameters 269
_refine_ls_number_reflns 3798
_refine_ls_number_restraints 0
_refine_ls_restrained_S_all 1.123
_refine_ls_R_factor_all 0.0425
_refine_ls_R_factor_gt 0.0358
_refine_ls_shift/su_max 0.001
_refine_ls_shift/su_mean 0.000
_refine_ls_structure_factor_coef Fsqd
_refine_ls_weighting_details 'calc w=1/[\s^2^(Fo^2^)+(0.0229P)^2^+2.8409P] where P=(Fo^2^+2Fc^2^)/3'
_refine_ls_weighting_scheme calc
_refine_ls_wR_factor_gt 0.0781
_refine_ls_wR_factor_ref 0.0813
_reflns_number_gt 3352
_reflns_number_total 3798
_reflns_threshold_expression >2sigma(I)
_cod_data_source_file c4dt00375f2.cif
_cod_data_source_block cuacp21c
_cod_depositor_comments
;
The following automatic conversions were performed:

'_symmetry_cell_setting' value 'Monoclinic' changed to 'monoclinic'
according to
/usr/data/users/saulius/crontab/automatic-downloads/rss-feeds/RSC/lib/dictionaries/cif_core.dic
dictionary named 'cif_core.dic' version 2.4.2 from 2011-04-26.

Automatic conversion script
Id: cif_fix_values 2281 2013-09-26 08:29:07Z andrius 
;
_cod_original_sg_symbol_H-M 'P 21/c'
_cod_database_code 7030951

loop_
_symmetry_equiv_pos_as_xyz
'x, y, z'
'-x, y+1/2, -z+1/2'
'-x, -y, -z'
'x, -y-1/2, z-1/2'

loop_
_atom_site_label
_atom_site_type_symbol
_atom_site_fract_x
_atom_site_fract_y
_atom_site_fract_z
_atom_site_U_iso_or_equiv
_atom_site_adp_type
_atom_site_occupancy
_atom_site_symmetry_multiplicity
_atom_site_calc_flag
_atom_site_refinement_flags
Cu1 Cu 0.90811(5) 0.26570(3) 0.20497(3) 0.01762(13) Uani 1 1 d .
Cu2 Cu 1.02038(5) 0.40767(3) 0.24040(3) 0.01786(13) Uani 1 1 d .
Cu3 Cu 0.98122(5) 0.51729(3) 0.40839(3) 0.01481(13) Uani 1 1 d .
C1 C 0.8488(4) 0.3277(2) 0.3681(3) 0.0169(8) Uani 1 1 d .
C2 C 0.7856(5) 0.3229(2) 0.4547(3) 0.0220(9) Uani 1 1 d .
H2A H 0.8732 0.3051 0.4974 0.033 Uiso 1 1 calc R
H2B H 0.6951 0.2849 0.4524 0.033 Uiso 1 1 calc R
H2C H 0.7475 0.3755 0.4708 0.033 Uiso 1 1 calc R
C3 C 0.6990(5) 0.3984(3) 0.1600(3) 0.0287(10) Uani 1 1 d .
C4 C 0.5368(6) 0.4322(3) 0.1232(4) 0.0581(16) Uani 1 1 d .
H4A H 0.5115 0.4133 0.0642 0.087 Uiso 1 1 calc R
H4B H 0.5425 0.4904 0.1235 0.087 Uiso 1 1 calc R
H4C H 0.4513 0.4147 0.1582 0.087 Uiso 1 1 calc R
C5 C 1.0716(5) 0.3485(3) 0.0779(3) 0.0237(9) Uani 1 1 d .
C6 C 1.1291(6) 0.3540(3) -0.0106(3) 0.0389(12) Uani 1 1 d .
H6A H 1.1204 0.4092 -0.0307 0.058 Uiso 1 1 calc R
H6B H 1.0612 0.3198 -0.0503 0.058 Uiso 1 1 calc R
H6C H 1.2429 0.3366 -0.0082 0.058 Uiso 1 1 calc R
C7 C 1.2301(4) 0.2780(2) 0.2887(2) 0.0199(9) Uani 1 1 d .
C8 C 1.3887(5) 0.2447(3) 0.3327(3) 0.0299(10) Uani 1 1 d .
H8A H 1.3865 0.1864 0.3294 0.045 Uiso 1 1 calc R
H8B H 1.4011 0.2612 0.3931 0.045 Uiso 1 1 calc R
H8C H 1.4807 0.2649 0.3040 0.045 Uiso 1 1 calc R
C9 C 1.1569(4) 0.5841(2) 0.2818(2) 0.0146(8) Uani 1 1 d .
C10 C 1.2260(5) 0.5854(2) 0.1971(3) 0.0262(10) Uani 1 1 d .
H10A H 1.1400 0.5991 0.1517 0.039 Uiso 1 1 calc R
H10B H 1.2702 0.5328 0.1855 0.039 Uiso 1 1 calc R
H10C H 1.3133 0.6251 0.1986 0.039 Uiso 1 1 calc R
O1 O 0.8146(3) 0.27231(15) 0.31529(19) 0.0252(7) Uani 1 1 d .
O2 O 0.9353(3) 0.38727(15) 0.35253(17) 0.0210(6) Uani 1 1 d .
O3 O 0.7193(3) 0.32460(17) 0.1510(2) 0.0325(7) Uani 1 1 d .
O4 O 0.8009(3) 0.44584(16) 0.1978(2) 0.0294(7) Uani 1 1 d .
O5 O 1.0205(3) 0.28165(16) 0.10037(18) 0.0257(7) Uani 1 1 d .
O6 O 1.0804(3) 0.41008(16) 0.12291(18) 0.0278(7) Uani 1 1 d .
O7 O 1.1174(3) 0.22982(16) 0.26692(18) 0.0230(6) Uani 1 1 d .
O8 O 1.2237(3) 0.35237(16) 0.27957(19) 0.0247(7) Uani 1 1 d .
O9 O 1.1026(3) 0.51672(14) 0.30572(16) 0.0167(6) Uani 1 1 d .
O10 O 1.1537(3) 0.64438(14) 0.32729(17) 0.0185(6) Uani 1 1 d .
O11 O 0.8511(3) 0.51941(14) 0.50447(16) 0.0160(6) Uani 1 1 d .
C11 C 0.7529(4) 0.5886(2) 0.4981(2) 0.0172(8) Uani 1 1 d .
H11A H 0.8215 0.6363 0.5115 0.021 Uiso 1 1 calc R
H11B H 0.6706 0.5858 0.5399 0.021 Uiso 1 1 calc R
C12 C 0.6680(4) 0.5950(2) 0.4071(2) 0.0181(8) Uani 1 1 d .
N1 N 0.8022(4) 0.5840(2) 0.3496(2) 0.0225(8) Uani 1 1 d .
H1A H 0.8430 0.6328 0.3361 0.027 Uiso 1 1 calc R
H1B H 0.7611 0.5597 0.2994 0.027 Uiso 1 1 calc R
C13 C 0.5455(5) 0.5282(2) 0.3881(3) 0.0251(9) Uani 1 1 d .
H13A H 0.5962 0.4773 0.4059 0.038 Uiso 1 1 calc R
H13B H 0.5107 0.5268 0.3264 0.038 Uiso 1 1 calc R
H13C H 0.4506 0.5374 0.4198 0.038 Uiso 1 1 calc R
C14 C 0.5854(5) 0.6759(2) 0.3923(3) 0.0266(10) Uani 1 1 d .
H14A H 0.5286 0.6778 0.3343 0.040 Uiso 1 1 calc R
H14B H 0.6679 0.7181 0.3987 0.040 Uiso 1 1 calc R
H14C H 0.5068 0.6838 0.4345 0.040 Uiso 1 1 calc R

loop_
_atom_site_aniso_label
_atom_site_aniso_U_11
_atom_site_aniso_U_22
_atom_site_aniso_U_33
_atom_site_aniso_U_23
_atom_site_aniso_U_13
_atom_site_aniso_U_12
Cu1 0.0150(2) 0.0144(2) 0.0234(3) -0.0044(2) 0.00149(19) -0.00007(18)
Cu2 0.0188(2) 0.0152(3) 0.0196(3) -0.0037(2) 0.00219(19) -0.00137(19)
Cu3 0.0145(2) 0.0147(2) 0.0151(2) 0.0003(2) 0.00075(18) 0.00069(18)
C1 0.0130(18) 0.014(2) 0.023(2) -0.0006(18) 0.0006(16) 0.0051(15)
C2 0.024(2) 0.019(2) 0.023(2) 0.0021(18) 0.0040(17) -0.0028(17)
C3 0.025(2) 0.027(2) 0.033(3) -0.004(2) -0.0013(19) 0.0073(19)
C4 0.039(3) 0.054(3) 0.076(4) -0.012(3) -0.024(3) 0.019(3)
C5 0.021(2) 0.029(2) 0.020(2) 0.000(2) -0.0003(17) -0.0011(18)
C6 0.048(3) 0.042(3) 0.027(3) -0.005(2) 0.007(2) -0.006(2)
C7 0.0153(19) 0.028(2) 0.016(2) -0.0054(18) 0.0032(16) 0.0026(17)
C8 0.022(2) 0.038(3) 0.028(3) -0.004(2) -0.0052(18) 0.0080(19)
C9 0.0102(17) 0.013(2) 0.020(2) 0.0024(17) -0.0026(15) 0.0024(15)
C10 0.029(2) 0.021(2) 0.030(3) 0.0018(19) 0.0101(19) 0.0012(18)
O1 0.0266(15) 0.0181(15) 0.0328(18) -0.0086(14) 0.0122(13) -0.0056(12)
O2 0.0245(14) 0.0172(14) 0.0220(16) -0.0033(12) 0.0057(12) -0.0060(12)
O3 0.0182(14) 0.0274(17) 0.049(2) -0.0085(15) -0.0082(14) 0.0033(13)
O4 0.0271(16) 0.0224(16) 0.0375(19) -0.0035(14) -0.0028(14) 0.0055(13)
O5 0.0276(15) 0.0250(16) 0.0251(17) -0.0060(13) 0.0056(13) -0.0024(13)
O6 0.0405(17) 0.0213(16) 0.0224(16) -0.0042(14) 0.0067(13) -0.0092(13)
O7 0.0214(14) 0.0216(15) 0.0253(17) -0.0004(13) -0.0017(12) 0.0017(12)
O8 0.0173(14) 0.0242(16) 0.0324(18) -0.0045(14) 0.0014(12) -0.0003(12)
O9 0.0179(13) 0.0131(14) 0.0191(15) -0.0007(12) 0.0026(11) -0.0017(11)
O10 0.0204(14) 0.0114(13) 0.0238(16) 0.0001(12) 0.0019(11) 0.0007(11)
O11 0.0173(13) 0.0158(14) 0.0146(14) 0.0007(11) -0.0001(11) 0.0027(11)
C11 0.0139(18) 0.016(2) 0.021(2) 0.0013(17) 0.0023(16) 0.0019(15)
C12 0.0139(18) 0.022(2) 0.019(2) 0.0045(18) 0.0030(15) 0.0004(16)
N1 0.0188(17) 0.0263(19) 0.0229(19) 0.0070(16) 0.0041(14) 0.0023(14)
C13 0.022(2) 0.025(2) 0.027(2) 0.005(2) -0.0030(18) -0.0019(18)
C14 0.021(2) 0.025(2) 0.034(3) 0.008(2) 0.0030(18) 0.0034(18)

loop_
_atom_type_symbol
_atom_type_description
_atom_type_scat_dispersion_real
_atom_type_scat_dispersion_imag
_atom_type_scat_source
C C 0.0033 0.0016 'International Tables Vol C Tables 4.2.6.8 and 6.1.1.4'
H H 0.0000 0.0000 'International Tables Vol C Tables 4.2.6.8 and 6.1.1.4'
N N 0.0061 0.0033 'International Tables Vol C Tables 4.2.6.8 and 6.1.1.4'
O O 0.0106 0.0060 'International Tables Vol C Tables 4.2.6.8 and 6.1.1.4'
Cu Cu 0.3201 1.2651 'International Tables Vol C Tables 4.2.6.8 and 6.1.1.4'

loop_
_geom_angle_atom_site_label_1
_geom_angle_atom_site_label_2
_geom_angle_atom_site_label_3
_geom_angle
_geom_angle_site_symmetry_1
_geom_angle_site_symmetry_3
O3 Cu1 O1 89.15(13) . .
O3 Cu1 O5 89.58(13) . .
O1 Cu1 O5 167.89(11) . .
O3 Cu1 O7 167.35(11) . .
O1 Cu1 O7 89.22(12) . .
O5 Cu1 O7 89.38(11) . .
O3 Cu1 O10 102.61(11) . 2_745
O1 Cu1 O10 98.94(10) . 2_745
O5 Cu1 O10 93.09(11) . 2_745
O7 Cu1 O10 90.04(10) . 2_745
O3 Cu1 Cu2 83.04(8) . .
O1 Cu1 Cu2 85.60(8) . .
O5 Cu1 Cu2 82.29(8) . .
O7 Cu1 Cu2 84.33(8) . .
O10 Cu1 Cu2 172.73(7) 2_745 .
O6 Cu2 O8 90.85(12) . .
O6 Cu2 O4 89.15(13) . .
O8 Cu2 O4 170.68(11) . .
O6 Cu2 O2 169.22(11) . .
O8 Cu2 O2 90.49(12) . .
O4 Cu2 O2 87.81(12) . .
O6 Cu2 O9 109.21(10) . .
O8 Cu2 O9 92.07(10) . .
O4 Cu2 O9 96.73(10) . .
O2 Cu2 O9 81.43(10) . .
O6 Cu2 Cu1 86.36(8) . .
O8 Cu2 Cu1 84.63(8) . .
O4 Cu2 Cu1 86.06(8) . .
O2 Cu2 Cu1 83.12(7) . .
O9 Cu2 Cu1 164.17(7) . .
O11 Cu3 O11 82.60(11) . 3_766
O11 Cu3 O9 176.64(11) . .
O11 Cu3 O9 100.75(10) 3_766 .
O11 Cu3 N1 84.60(12) . .
O11 Cu3 N1 160.09(13) 3_766 .
O9 Cu3 N1 92.25(12) . .
O11 Cu3 O2 102.91(10) . .
O11 Cu3 O2 92.42(10) 3_766 .
O9 Cu3 O2 76.74(9) . .
N1 Cu3 O2 105.29(12) . .
O11 Cu3 Cu3 41.42(7) . 3_766
O11 Cu3 Cu3 41.18(7) 3_766 3_766
O9 Cu3 Cu3 141.93(8) . 3_766
N1 Cu3 Cu3 124.39(10) . 3_766
O2 Cu3 Cu3 100.17(7) . 3_766
O1 C1 O2 123.5(4) . .
O1 C1 C2 118.5(3) . .
O2 C1 C2 117.9(3) . .
C1 C2 H2A 109.5 . .
C1 C2 H2B 109.5 . .
H2A C2 H2B 109.5 . .
C1 C2 H2C 109.5 . .
H2A C2 H2C 109.5 . .
H2B C2 H2C 109.5 . .
O3 C3 O4 125.7(4) . .
O3 C3 C4 116.7(4) . .
O4 C3 C4 117.6(4) . .
C3 C4 H4A 109.5 . .
C3 C4 H4B 109.5 . .
H4A C4 H4B 109.5 . .
C3 C4 H4C 109.5 . .
H4A C4 H4C 109.5 . .
H4B C4 H4C 109.5 . .
O6 C5 O5 125.6(4) . .
O6 C5 C6 117.4(4) . .
O5 C5 C6 117.0(4) . .
C5 C6 H6A 109.5 . .
C5 C6 H6B 109.5 . .
H6A C6 H6B 109.5 . .
C5 C6 H6C 109.5 . .
H6A C6 H6C 109.5 . .
H6B C6 H6C 109.5 . .
O7 C7 O8 126.1(4) . .
O7 C7 C8 117.7(4) . .
O8 C7 C8 116.2(3) . .
C7 C8 H8A 109.5 . .
C7 C8 H8B 109.5 . .
H8A C8 H8B 109.5 . .
C7 C8 H8C 109.5 . .
H8A C8 H8C 109.5 . .
H8B C8 H8C 109.5 . .
O10 C9 O9 121.6(3) . .
O10 C9 C10 122.0(3) . .
O9 C9 C10 116.4(3) . .
C9 C10 H10A 109.5 . .
C9 C10 H10B 109.5 . .
H10A C10 H10B 109.5 . .
C9 C10 H10C 109.5 . .
H10A C10 H10C 109.5 . .
H10B C10 H10C 109.5 . .
C1 O1 Cu1 122.5(2) . .
C1 O2 Cu2 124.2(2) . .
C1 O2 Cu3 136.9(2) . .
Cu2 O2 Cu3 96.28(10) . .
C3 O3 Cu1 123.8(3) . .
C3 O4 Cu2 119.9(3) . .
C5 O5 Cu1 123.2(3) . .
C5 O6 Cu2 120.5(3) . .
C7 O7 Cu1 121.4(3) . .
C7 O8 Cu2 122.1(2) . .
C9 O9 Cu3 116.8(2) . .
C9 O9 Cu2 134.9(2) . .
Cu3 O9 Cu2 103.12(10) . .
C9 O10 Cu1 131.1(2) . 2_755
C11 O11 Cu3 108.6(2) . .
C11 O11 Cu3 132.2(2) . 3_766
Cu3 O11 Cu3 97.40(11) . 3_766
O11 C11 C12 109.2(3) . .
O11 C11 H11A 109.8 . .
C12 C11 H11A 109.8 . .
O11 C11 H11B 109.8 . .
C12 C11 H11B 109.8 . .
H11A C11 H11B 108.3 . .
N1 C12 C13 107.8(3) . .
N1 C12 C14 111.3(3) . .
C13 C12 C14 110.6(3) . .
N1 C12 C11 104.6(3) . .
C13 C12 C11 111.3(3) . .
C14 C12 C11 111.1(3) . .
C12 N1 Cu3 110.3(2) . .
C12 N1 H1A 109.6 . .
Cu3 N1 H1A 109.6 . .
C12 N1 H1B 109.6 . .
Cu3 N1 H1B 109.6 . .
H1A N1 H1B 108.1 . .
C12 C13 H13A 109.5 . .
C12 C13 H13B 109.5 . .
H13A C13 H13B 109.5 . .
C12 C13 H13C 109.5 . .
H13A C13 H13C 109.5 . .
H13B C13 H13C 109.5 . .
C12 C14 H14A 109.5 . .
C12 C14 H14B 109.5 . .
H14A C14 H14B 109.5 . .
C12 C14 H14C 109.5 . .
H14A C14 H14C 109.5 . .
H14B C14 H14C 109.5 . .

loop_
_geom_bond_atom_site_label_1
_geom_bond_atom_site_label_2
_geom_bond_distance
_geom_bond_site_symmetry_2
Cu1 O3 1.963(3) .
Cu1 O1 1.964(3) .
Cu1 O5 1.978(3) .
Cu1 O7 1.986(3) .
Cu1 O10 2.150(2) 2_745
Cu1 Cu2 2.5992(6) .
Cu2 O6 1.952(3) .
Cu2 O8 1.961(3) .
Cu2 O4 1.972(3) .
Cu2 O2 1.984(3) .
Cu2 O9 2.174(2) .
Cu3 O11 1.933(2) .
Cu3 O11 1.943(2) 3_766
Cu3 O9 1.977(3) .
Cu3 N1 2.002(3) .
Cu3 O2 2.370(3) .
Cu3 Cu3 2.9119(9) 3_766
C1 O1 1.257(4) .
C1 O2 1.267(4) .
C1 C2 1.503(5) .
C2 H2A 0.9800 .
C2 H2B 0.9800 .
C2 H2C 0.9800 .
C3 O3 1.261(5) .
C3 O4 1.262(5) .
C3 C4 1.512(6) .
C4 H4A 0.9800 .
C4 H4B 0.9800 .
C4 H4C 0.9800 .
C5 O6 1.250(5) .
C5 O5 1.262(5) .
C5 C6 1.512(6) .
C6 H6A 0.9800 .
C6 H6B 0.9800 .
C6 H6C 0.9800 .
C7 O7 1.254(4) .
C7 O8 1.258(5) .
C7 C8 1.523(5) .
C8 H8A 0.9800 .
C8 H8B 0.9800 .
C8 H8C 0.9800 .
C9 O10 1.240(4) .
C9 O9 1.288(4) .
C9 C10 1.495(5) .
C10 H10A 0.9800 .
C10 H10B 0.9800 .
C10 H10C 0.9800 .
O10 Cu1 2.150(2) 2_755
O11 C11 1.415(4) .
O11 Cu3 1.943(2) 3_766
C11 C12 1.528(5) .
C11 H11A 0.9900 .
C11 H11B 0.9900 .
C12 N1 1.506(5) .
C12 C13 1.520(5) .
C12 C14 1.528(5) .
N1 H1A 0.9200 .
N1 H1B 0.9200 .
C13 H13A 0.9800 .
C13 H13B 0.9800 .
C13 H13C 0.9800 .
C14 H14A 0.9800 .
C14 H14B 0.9800 .
C14 H14C 0.9800 .

loop_
_geom_hbond_atom_site_label_D
_geom_hbond_atom_site_label_H
_geom_hbond_atom_site_label_A
_geom_hbond_distance_DH
_geom_hbond_distance_HA
_geom_hbond_distance_DA
_geom_hbond_angle_DHA
_geom_hbond_site_symmetry_A
N1 H1A O10 0.92 2.59 3.124(4) 117.8 .
N1 H1A O7 0.92 2.34 3.165(4) 149.4 2_755
N1 H1B O4 0.92 2.53 3.322(4) 144.4 .

loop_
_geom_torsion_atom_site_label_1
_geom_torsion_atom_site_label_2
_geom_torsion_atom_site_label_3
_geom_torsion_atom_site_label_4
_geom_torsion
_geom_torsion_site_symmetry_1
_geom_torsion_site_symmetry_4
O3 Cu1 Cu2 O6 -80.80(13) . .
O1 Cu1 Cu2 O6 -170.48(12) . .
O5 Cu1 Cu2 O6 9.72(12) . .
O7 Cu1 Cu2 O6 99.86(12) . .
O3 Cu1 Cu2 O8 -172.00(13) . .
O1 Cu1 Cu2 O8 98.32(12) . .
O5 Cu1 Cu2 O8 -81.48(12) . .
O7 Cu1 Cu2 O8 8.66(12) . .
O3 Cu1 Cu2 O4 8.59(13) . .
O1 Cu1 Cu2 O4 -81.09(12) . .
O5 Cu1 Cu2 O4 99.11(12) . .
O7 Cu1 Cu2 O4 -170.75(12) . .
O3 Cu1 Cu2 O2 96.86(12) . .
O1 Cu1 Cu2 O2 7.18(11) . .
O5 Cu1 Cu2 O2 -172.62(11) . .
O7 Cu1 Cu2 O2 -82.48(11) . .
O3 Cu1 Cu2 O9 109.4(3) . .
O1 Cu1 Cu2 O9 19.7(3) . .
O5 Cu1 Cu2 O9 -160.1(3) . .
O7 Cu1 Cu2 O9 -69.9(3) . .
O2 C1 O1 Cu1 5.9(5) . .
C2 C1 O1 Cu1 -173.4(2) . .
O3 Cu1 O1 C1 -92.3(3) . .
O5 Cu1 O1 C1 -8.2(7) . .
O7 Cu1 O1 C1 75.2(3) . .
O10 Cu1 O1 C1 165.1(3) 2_745 .
Cu2 Cu1 O1 C1 -9.2(3) . .
O1 C1 O2 Cu2 4.1(5) . .
C2 C1 O2 Cu2 -176.6(2) . .
O1 C1 O2 Cu3 161.0(3) . .
C2 C1 O2 Cu3 -19.7(5) . .
O6 Cu2 O2 C1 4.3(8) . .
O8 Cu2 O2 C1 -92.8(3) . .
O4 Cu2 O2 C1 78.0(3) . .
O9 Cu2 O2 C1 175.2(3) . .
Cu1 Cu2 O2 C1 -8.3(3) . .
O6 Cu2 O2 Cu3 -160.0(6) . .
O8 Cu2 O2 Cu3 102.85(11) . .
O4 Cu2 O2 Cu3 -86.32(11) . .
O9 Cu2 O2 Cu3 10.82(9) . .
Cu1 Cu2 O2 Cu3 -172.62(8) . .
O11 Cu3 O2 C1 3.5(4) . .
O11 Cu3 O2 C1 86.5(3) 3_766 .
O9 Cu3 O2 C1 -173.0(4) . .
N1 Cu3 O2 C1 -84.3(4) . .
Cu3 Cu3 O2 C1 45.8(3) 3_766 .
O11 Cu3 O2 Cu2 164.45(10) . .
O11 Cu3 O2 Cu2 -112.59(11) 3_766 .
O9 Cu3 O2 Cu2 -12.11(10) . .
N1 Cu3 O2 Cu2 76.60(13) . .
Cu3 Cu3 O2 Cu2 -153.32(8) 3_766 .
O4 C3 O3 Cu1 6.5(7) . .
C4 C3 O3 Cu1 -172.4(4) . .
O1 Cu1 O3 C3 75.1(4) . .
O5 Cu1 O3 C3 -92.8(4) . .
O7 Cu1 O3 C3 -7.6(8) . .
O10 Cu1 O3 C3 174.1(3) 2_745 .
Cu2 Cu1 O3 C3 -10.6(3) . .
O3 C3 O4 Cu2 5.2(6) . .
C4 C3 O4 Cu2 -175.9(4) . .
O6 Cu2 O4 C3 76.6(3) . .
O2 Cu2 O4 C3 -93.1(3) . .
O9 Cu2 O4 C3 -174.2(3) . .
Cu1 Cu2 O4 C3 -9.8(3) . .
O6 C5 O5 Cu1 10.8(6) . .
C6 C5 O5 Cu1 -170.0(3) . .
O3 Cu1 O5 C5 69.6(3) . .
O1 Cu1 O5 C5 -14.4(7) . .
O7 Cu1 O5 C5 -97.8(3) . .
O10 Cu1 O5 C5 172.2(3) 2_745 .
Cu2 Cu1 O5 C5 -13.5(3) . .
O5 C5 O6 Cu2 2.5(6) . .
C6 C5 O6 Cu2 -176.7(3) . .
O8 Cu2 O6 C5 74.9(3) . .
O4 Cu2 O6 C5 -95.8(3) . .
O2 Cu2 O6 C5 -22.2(8) . .
O9 Cu2 O6 C5 167.4(3) . .
Cu1 Cu2 O6 C5 -9.7(3) . .
O8 C7 O7 Cu1 4.3(6) . .
C8 C7 O7 Cu1 -177.6(3) . .
O3 Cu1 O7 C7 -12.5(7) . .
O1 Cu1 O7 C7 -95.2(3) . .
O5 Cu1 O7 C7 72.8(3) . .
O10 Cu1 O7 C7 165.9(3) 2_745 .
Cu2 Cu1 O7 C7 -9.5(3) . .
O7 C7 O8 Cu2 7.5(6) . .
C8 C7 O8 Cu2 -170.7(3) . .
O6 Cu2 O8 C7 -97.3(3) . .
O2 Cu2 O8 C7 72.0(3) . .
O9 Cu2 O8 C7 153.4(3) . .
Cu1 Cu2 O8 C7 -11.1(3) . .
O10 C9 O9 Cu3 9.9(4) . .
C10 C9 O9 Cu3 -171.1(2) . .
O10 C9 O9 Cu2 159.7(2) . .
C10 C9 O9 Cu2 -21.3(5) . .
O11 Cu3 O9 C9 -100.2(2) 3_766 .
N1 Cu3 O9 C9 64.6(3) . .
O2 Cu3 O9 C9 169.8(3) . .
Cu3 Cu3 O9 C9 -100.6(2) 3_766 .
O11 Cu3 O9 Cu2 101.24(11) 3_766 .
N1 Cu3 O9 Cu2 -93.91(13) . .
O2 Cu3 O9 Cu2 11.27(9) . .
Cu3 Cu3 O9 Cu2 100.90(12) 3_766 .
O6 Cu2 O9 C9 12.4(3) . .
O8 Cu2 O9 C9 104.0(3) . .
O4 Cu2 O9 C9 -79.0(3) . .
O2 Cu2 O9 C9 -165.8(3) . .
Cu1 Cu2 O9 C9 -178.4(2) . .
O6 Cu2 O9 Cu3 164.91(11) . .
O8 Cu2 O9 Cu3 -103.47(12) . .
O4 Cu2 O9 Cu3 73.46(13) . .
O2 Cu2 O9 Cu3 -13.29(11) . .
Cu1 Cu2 O9 Cu3 -25.9(3) . .
O9 C9 O10 Cu1 -138.1(3) . 2_755
C10 C9 O10 Cu1 42.9(5) . 2_755
O11 Cu3 O11 C11 139.3(3) 3_766 .
N1 Cu3 O11 C11 -25.4(2) . .
O2 Cu3 O11 C11 -129.9(2) . .
Cu3 Cu3 O11 C11 139.3(3) 3_766 .
O11 Cu3 O11 Cu3 0.0 3_766 3_766
N1 Cu3 O11 Cu3 -164.72(13) . 3_766
O2 Cu3 O11 Cu3 90.80(11) . 3_766
Cu3 O11 C11 C12 48.7(3) . .
Cu3 O11 C11 C12 167.9(2) 3_766 .
O11 C11 C12 N1 -49.6(4) . .
O11 C11 C12 C13 66.6(4) . .
O11 C11 C12 C14 -169.8(3) . .
C13 C12 N1 Cu3 -90.9(3) . .
C14 C12 N1 Cu3 147.7(3) . .
C11 C12 N1 Cu3 27.7(3) . .
O11 Cu3 N1 C12 -2.8(2) . .
O11 Cu3 N1 C12 -53.0(5) 3_766 .
O9 Cu3 N1 C12 176.0(2) . .
O2 Cu3 N1 C12 99.1(2) . .
Cu3 Cu3 N1 C12 -15.0(3) 3_766 .
